data_2313029
loop_
_publ_author_name
'Salazar, Jacob K.'
'Kaduk, James A.'
'Dosen, Anja'
'Blanton, Thomas N.'

_publ_section_title
;
 Avutometinib.
;
_journal_coeditor_code EE2030
_journal_issue 'Pt 6'
_journal_name_full 'Acta crystallographica. Section E, Crystallographic communications'
_journal_page_first 651
_journal_page_last 655
_journal_paper_doi 10.1107/S2056989026004482
_journal_volume 82
_journal_year 2026
_chemical_formula_iupac 'C21 H18 F N5 O5 S'
_chemical_formula_moiety 'C21 H18 F N5 O5 S'
_chemical_formula_sum 'C21 H18 F N5 O5 S'
_chemical_formula_weight 471.46
_chemical_name_systematic
3-{[3-Fluoro-2-(methylsulfamoylamino)pyridin-4-yl]methyl}-4-methyl-7-(pyrimidin-2-yloxy)chromen-2-one
_space_group_IT_number 2
_space_group_name_Hall '-P 1'
_space_group_name_H-M_alt 'P -1'
_symmetry_cell_setting triclinic
_audit_creation_method 'created in GSAS-II'
_cell_angle_alpha 83.9821(4)
_cell_angle_beta 81.7759(3)
_cell_angle_gamma 66.67667(9)
_cell_formula_units_Z 2
_cell_length_a 8.91097(5)
_cell_length_b 9.47933(5)
_cell_length_c 13.24641(9)
_cell_measurement_temperature 295
_cell_volume 1015.494(10)
_computing_structure_refinement
;
GSAS-II (Toby & Von Dreele, 2013)
;
_diffrn_ambient_temperature 295
_diffrn_measurement_device_type '11-BM, APS'
_diffrn_radiation_probe x-ray
_diffrn_radiation_type synchrotron
_diffrn_radiation_wavelength 0.46873
_exptl_absorpt_coefficient_mu 0.023
_exptl_crystal_density_diffrn 1.5419
_pd_block_id 2026-04-18T14:54|avutometinib|noname|APS11BM
_pd_calc_method 'Rietveld Refinement'
_pd_meas_2theta_range_inc 0.00100
_pd_meas_2theta_range_max 49.99500
_pd_meas_2theta_range_min 0.51000
_pd_meas_number_of_points 49486
_pd_meas_scan_method step
_pd_phase_name avutometinib
_pd_proc_info_datetime 2026-04-18T14:54
_pd_proc_ls_background_function
;
Background function: "chebyschev-1" function with 6 terms:
    39.70(6), -8.12(8), -5.86(7), 0.45(8), -3.44(7), -0.18(6),
  Background peak parameters: pos, int, sig, gam:
    5.871(8), 5.48(8)e3, 4.80(12)e3, 0.100,
;
_pd_proc_ls_pref_orient_corr
;
Simple spherical harmonic correction Order = 2
    Coefficients:  0:0:C(2,-2) = 0.0570; 0:0:C(2,-1) = -0.0160;
    0:0:C(2,0) = -0.0620; 0:0:C(2,1) = -0.0340; 0:0:C(2,2) = 0.0470;
;
_pd_proc_ls_profile_function
;
Finger-Cox-Jephcoat function parameters U, V, W, X, Y, SH/L:
  peak variance(Gauss) = Utan(Th)^2^+Vtan(Th)+W:
  peak HW(Lorentz) = X/cos(Th)+Ytan(Th); SH/L = S/L+H/L
  U, V, W in (centideg)^2^, X & Y in centideg
    1.163, -0.126, 0.063, 0.000, 0.000, 0.002,
;
_pd_proc_ls_prof_R_factor 0.05795
_pd_proc_ls_prof_wR_expected 0.04300
_pd_proc_ls_prof_wR_factor 0.07231
_pd_spec_mounting 'Kapton capillary'
_pd_spec_mount_mode transmission
_pd_spec_shape cylinder
_pd_spec_size_axial 2.0
_pd_spec_size_equat 1.5
_pd_spec_size_thick 1.5
_refine_diff_density_max 0.489
_refine_diff_density_min -0.462
_refine_ls_goodness_of_fit_all 1.715
_refine_ls_matrix_type full
_refine_ls_number_constraints 27
_refine_ls_number_parameters 136
_refine_ls_number_restraints 91
_refine_ls_shift/su_max 1.7945
_refine_ls_shift/su_mean 0.3629
_refine_ls_weighting_scheme sigma
_refine_ls_wR_factor_obs 0.07368
_reflns_number_total 2864
_cod_data_source_file ee2030.cif
_cod_data_source_block avutometinib
_cod_original_cell_volume 1015.494(3)
_cod_database_code 2313029

loop_
_space_group_symop_id
_space_group_symop_operation_xyz
1 x,y,z
2 -x,-y,-z

loop_
_atom_site_type_symbol
_atom_site_label
_atom_site_fract_x
_atom_site_fract_y
_atom_site_fract_z
_atom_site_U_iso_or_equiv
_atom_site_adp_type
_atom_site_occupancy
_atom_site_site_symmetry_multiplicity
S S1 -0.24645(18) 0.18626(18) 0.42794(12) 0.0421(6) Uiso 1.0000 2
F F2 -0.0710(3) 0.4497(3) 0.18047(17) 0.0346(5) Uiso 1.0000 2
O O3 0.7085(3) 0.3231(4) 0.0934(2) 0.0365(4) Uiso 1.0000 2
O O4 0.5286(3) 0.4613(4) 0.2123(2) 0.0365(4) Uiso 1.0000 2
O O5 1.1225(4) 0.0538(4) -0.1592(2) 0.0466(7) Uiso 1.0000 2
O O6 -0.4216(3) 0.2499(3) 0.4256(2) 0.0429(9) Uiso 1.0000 2
O O7 -0.1487(3) 0.0326(3) 0.4038(2) 0.0429(9) Uiso 1.0000 2
N N8 -0.1842(3) 0.2993(4) 0.3460(2) 0.0346(5) Uiso 1.0000 2
N N9 0.0824(4) 0.1928(4) 0.3953(2) 0.0346(5) Uiso 1.0000 2
N N10 -0.2097(4) 0.2032(3) 0.5409(2) 0.0407(13) Uiso 1.0000 2
N N11 1.3412(4) 0.0840(4) -0.2574(3) 0.0466(7) Uiso 1.0000 2
N N12 1.0651(3) 0.2462(5) -0.2842(3) 0.0466(7) Uiso 1.0000 2
C C13 0.4224(3) 0.3609(5) 0.0948(3) 0.0365(4) Uiso 1.0000 2
C C14 0.4605(3) 0.2760(5) 0.0115(3) 0.0365(4) Uiso 1.0000 2
C C15 0.2494(3) 0.4418(3) 0.1438(3) 0.0346(5) Uiso 1.0000 2
C C16 0.6307(3) 0.2123(5) -0.0350(3) 0.0365(4) Uiso 1.0000 2
C C17 0.1945(3) 0.3467(5) 0.2286(3) 0.0346(5) Uiso 1.0000 2
C C18 0.7480(3) 0.2434(6) 0.0065(3) 0.0365(4) Uiso 1.0000 2
C C19 0.5500(3) 0.3855(5) 0.1392(3) 0.0365(4) Uiso 1.0000 2
C C20 0.3333(4) 0.2424(5) -0.0335(3) 0.0365(4) Uiso 1.0000 2
C C21 0.6807(4) 0.1290(6) -0.1232(3) 0.0365(4) Uiso 1.0000 2
C C22 0.9097(4) 0.1913(5) -0.0337(3) 0.0365(4) Uiso 1.0000 2
C C23 0.0353(3) 0.3584(5) 0.2461(3) 0.0346(5) Uiso 1.0000 2
C C24 0.3001(3) 0.2514(5) 0.2970(3) 0.0346(5) Uiso 1.0000 2
C C25 0.9547(4) 0.1156(5) -0.1231(3) 0.0365(4) Uiso 1.0000 2
C C26 0.8430(4) 0.0789(6) -0.1659(3) 0.0365(4) Uiso 1.0000 2
C C27 -0.0221(3) 0.2850(5) 0.3307(3) 0.0346(5) Uiso 1.0000 2
C C28 0.2402(4) 0.1795(5) 0.3777(3) 0.0346(5) Uiso 1.0000 2
C C29 1.1788(4) 0.1324(5) -0.2371(3) 0.0466(7) Uiso 1.0000 2
C C30 -0.2810(6) 0.3515(4) 0.5876(3) 0.0407(13) Uiso 1.0000 2
C C31 1.3927(3) 0.1638(6) -0.3335(4) 0.0466(7) Uiso 1.0000 2
C C32 1.1255(5) 0.3191(5) -0.3622(3) 0.0466(7) Uiso 1.0000 2
C C33 1.2907(6) 0.2808(6) -0.3893(3) 0.0466(7) Uiso 1.0000 2
H H34 0.23891 0.55099 0.17829 0.0415 Uiso 1.0000 2
H H35 0.16192 0.47507 0.08245 0.0415 Uiso 1.0000 2
H H36 0.20524 0.32410 -0.00294 0.0438 Uiso 1.0000 2
H H37 0.34758 0.11858 -0.01145 0.0438 Uiso 1.0000 2
H H38 0.35062 0.25904 -0.12025 0.0438 Uiso 1.0000 2
H H39 0.58774 0.10215 -0.16017 0.0438 Uiso 1.0000 2
H H40 1.00374 0.21103 0.00682 0.0438 Uiso 1.0000 2
H H41 0.43511 0.23367 0.28555 0.0437 Uiso 1.0000 2
H H42 0.88436 0.00750 -0.23630 0.0438 Uiso 1.0000 2
H H43 0.33257 0.10460 0.43208 0.0437 Uiso 1.0000 2
H H44 -0.26680 0.38460 0.30380 0.0437 Uiso 1.0000 2
H H45 -0.24990 0.13320 0.59250 0.0489 Uiso 1.0000 2
H H46 -0.17896 0.37943 0.61243 0.0489 Uiso 1.0000 2
H H47 -0.37075 0.34632 0.65705 0.0489 Uiso 1.0000 2
H H48 -0.34902 0.44468 0.52986 0.0489 Uiso 1.0000 2
H H49 1.52990 0.13446 -0.35462 0.0559 Uiso 1.0000 2
H H50 1.03796 0.41730 -0.40887 0.0559 Uiso 1.0000 2
H H51 1.34347 0.34168 -0.45476 0.0559 Uiso 1.0000 2

loop_
_atom_type_symbol
_atom_type_number_in_cell
_atom_type_scat_Cromer_Mann_a1
_atom_type_scat_Cromer_Mann_a2
_atom_type_scat_Cromer_Mann_a3
_atom_type_scat_Cromer_Mann_a4
_atom_type_scat_Cromer_Mann_b1
_atom_type_scat_Cromer_Mann_b2
_atom_type_scat_Cromer_Mann_b3
_atom_type_scat_Cromer_Mann_b4
_atom_type_scat_Cromer_Mann_c
_atom_type_scat_dispersion_source
_atom_type_scat_length_neutron
_atom_type_scat_dispersion_real
_atom_type_scat_dispersion_imag
_atom_type_scat_source
C 42 2.31 1.02 1.5886 0.865 20.8439 10.2075 0.5687 51.6512 0.2156
;
https://raw.githubusercontent.com/AdvancedPhotonSource/GSAS-II/refs/heads/
main/GSASII/atmdata.py
;
0.6648 0.000 0.000
;
https://raw.githubusercontent.com/AdvancedPhotonSource/GSAS-II/refs/heads/
main/GSASII/atmdata.py
;
H 36 0.493 0.3229 0.1402 0.0408 10.5109 26.1257 3.1424 57.7997 0.003
;
https://raw.githubusercontent.com/AdvancedPhotonSource/GSAS-II/refs/heads/
main/GSASII/atmdata.py
;
-0.374 0.000 0.000
;
https://raw.githubusercontent.com/AdvancedPhotonSource/GSAS-II/refs/heads/
main/GSASII/atmdata.py
;
F 2 3.5392 2.6412 1.517 1.0243 10.2825 4.2944 0.2615 26.1476 0.2776
;
https://raw.githubusercontent.com/AdvancedPhotonSource/GSAS-II/refs/heads/
main/GSASII/atmdata.py
;
0.5654 0.003 0.003
;
https://raw.githubusercontent.com/AdvancedPhotonSource/GSAS-II/refs/heads/
main/GSASII/atmdata.py
;
N 10 12.2126 3.1322 2.0125 1.1663 0.0057 9.8933 28.9975 0.5826 -11.529
;
https://raw.githubusercontent.com/AdvancedPhotonSource/GSAS-II/refs/heads/
main/GSASII/atmdata.py
;
0.936 0.000 0.001
;
https://raw.githubusercontent.com/AdvancedPhotonSource/GSAS-II/refs/heads/
main/GSASII/atmdata.py
;
O 10 3.0485 2.2868 1.5463 0.867 13.2771 5.7011 0.3239 32.9089 0.2508
;
https://raw.githubusercontent.com/AdvancedPhotonSource/GSAS-II/refs/heads/
main/GSASII/atmdata.py
;
0.5804 0.002 0.002
;
https://raw.githubusercontent.com/AdvancedPhotonSource/GSAS-II/refs/heads/
main/GSASII/atmdata.py
;
S 2 6.9053 5.2034 1.4379 1.5863 1.4679 22.2151 0.2536 56.172 0.8669
;
https://raw.githubusercontent.com/AdvancedPhotonSource/GSAS-II/refs/heads/
main/GSASII/atmdata.py
;
0.2847 0.044 0.041
;
https://raw.githubusercontent.com/AdvancedPhotonSource/GSAS-II/refs/heads/
main/GSASII/atmdata.py
;

loop_
_geom_angle_atom_site_label_1
_geom_angle_atom_site_label_2
_geom_angle_atom_site_label_3
_geom_angle_site_symmetry_1
_geom_angle_site_symmetry_2
_geom_angle_site_symmetry_3
_geom_angle
_geom_angle_publ_flag
O6 S1 O7 1_555 1_555 1_555 121.73(17) yes
O6 S1 N8 1_555 1_555 1_555 103.46(18) yes
O7 S1 N8 1_555 1_555 1_555 107.88(19) yes
O6 S1 N10 1_555 1_555 1_555 108.15(18) yes
O7 S1 N10 1_555 1_555 1_555 105.89(17) yes
N8 S1 N10 1_555 1_555 1_555 109.38(17) yes
C18 O3 C19 1_555 1_555 1_555 122.01(12) yes
C25 O5 C29 1_555 1_555 1_555 118.2(3) yes
S1 N8 C27 1_555 1_555 1_555 122.28(18) yes
S1 N8 H44 1_555 1_555 1_555 120.1(2) yes
C27 N8 H44 1_555 1_555 1_555 117.7(2) yes
C27 N9 C28 1_555 1_555 1_555 117.74(16) yes
S1 N10 C30 1_555 1_555 1_555 121.0(2) yes
S1 N10 H45 1_555 1_555 1_555 109.5(2) yes
C30 N10 H45 1_555 1_555 1_555 103.5(3) yes
C29 N11 C31 1_555 1_555 1_555 114.62(10) yes
C29 N12 C32 1_555 1_555 1_555 114.34(10) yes
C14 C13 C15 1_555 1_555 1_555 123.60(17) yes
C14 C13 C19 1_555 1_555 1_555 120.69(10) yes
C15 C13 C19 1_555 1_555 1_555 115.64(17) yes
C13 C14 C16 1_555 1_555 1_555 119.32(10) yes
C13 C14 C20 1_555 1_555 1_555 122.09(13) yes
C16 C14 C20 1_555 1_555 1_555 118.57(13) yes
C13 C15 C17 1_555 1_555 1_555 114.1(2) yes
C13 C15 H34 1_555 1_555 1_555 109.5(2) yes
C17 C15 H34 1_555 1_555 1_555 107.1(3) yes
C13 C15 H35 1_555 1_555 1_555 108.7(3) yes
C17 C15 H35 1_555 1_555 1_555 108.7(2) yes
H34 C15 H35 1_555 1_555 1_555 108.7(2) yes
C14 C16 C18 1_555 1_555 1_555 118.57(10) yes
C14 C16 C21 1_555 1_555 1_555 123.50(15) yes
C18 C16 C21 1_555 1_555 1_555 117.81(14) yes
C15 C17 C23 1_555 1_555 1_555 121.66(17) yes
C15 C17 C24 1_555 1_555 1_555 121.79(17) yes
C23 C17 C24 1_555 1_555 1_555 116.40(10) yes
O3 C18 C16 1_555 1_555 1_555 121.12(11) yes
O3 C18 C22 1_555 1_555 1_555 116.32(15) yes
C16 C18 C22 1_555 1_555 1_555 122.50(15) yes
O3 C19 O4 1_555 1_555 1_555 115.99(17) yes
O3 C19 C13 1_555 1_555 1_555 118.12(12) yes
O4 C19 C13 1_555 1_555 1_555 125.85(17) yes
C14 C20 H36 1_555 1_555 1_555 109.5(2) yes
C14 C20 H37 1_555 1_555 1_555 109.5(4) yes
H36 C20 H37 1_555 1_555 1_555 109.5(3) yes
C14 C20 H38 1_555 1_555 1_555 109.5(3) yes
H36 C20 H38 1_555 1_555 1_555 109.5(4) yes
H37 C20 H38 1_555 1_555 1_555 109.5(3) yes
C16 C21 C26 1_555 1_555 1_555 120.21(16) yes
C16 C21 H39 1_555 1_555 1_555 120.0(2) yes
C26 C21 H39 1_555 1_555 1_555 119.8(3) yes
C18 C22 C25 1_555 1_555 1_555 118.60(17) yes
C18 C22 H40 1_555 1_555 1_555 120.0(2) yes
C25 C22 H40 1_555 1_555 1_555 121.4(2) yes
F2 C23 C17 1_555 1_555 1_555 117.97(14) yes
F2 C23 C27 1_555 1_555 1_555 119.41(14) yes
C17 C23 C27 1_555 1_555 1_555 122.57(11) yes
C17 C24 C28 1_555 1_555 1_555 119.33(12) yes
C17 C24 H41 1_555 1_555 1_555 120.0(2) yes
C28 C24 H41 1_555 1_555 1_555 120.7(3) yes
O5 C25 C22 1_555 1_555 1_555 117.7(3) yes
O5 C25 C26 1_555 1_555 1_555 120.7(3) yes
C22 C25 C26 1_555 1_555 1_555 120.73(16) yes
C21 C26 C25 1_555 1_555 1_555 119.86(16) yes
C21 C26 H42 1_555 1_555 1_555 120.1(3) yes
C25 C26 H42 1_555 1_555 1_555 120.1(3) yes
N8 C27 N9 1_555 1_555 1_555 119.01(15) yes
N8 C27 C23 1_555 1_555 1_555 121.04(14) yes
N9 C27 C23 1_555 1_555 1_555 119.86(10) yes
N9 C28 C24 1_555 1_555 1_555 124.01(15) yes
N9 C28 H43 1_555 1_555 1_555 120.0(3) yes
C24 C28 H43 1_555 1_555 1_555 116.0(3) yes
O5 C29 N11 1_555 1_555 1_555 116.0(3) yes
O5 C29 N12 1_555 1_555 1_555 116.1(3) yes
N11 C29 N12 1_555 1_555 1_555 127.94(13) yes
N10 C30 H46 1_555 1_555 1_555 109.4(4) yes
N10 C30 H47 1_555 1_555 1_555 109.5(4) yes
H46 C30 H47 1_555 1_555 1_555 109.5(3) yes
N10 C30 H48 1_555 1_555 1_555 109.4(3) yes
H46 C30 H48 1_555 1_555 1_555 109.5(4) yes
H47 C30 H48 1_555 1_555 1_555 109.5(4) yes
N11 C31 C33 1_555 1_555 1_555 123.81(16) yes
N11 C31 H49 1_555 1_555 1_555 120.0(4) yes
C33 C31 H49 1_555 1_555 1_555 116.2(4) yes
N12 C32 C33 1_555 1_555 1_555 122.95(16) yes
N12 C32 H50 1_555 1_555 1_555 120.0(4) yes
C33 C32 H50 1_555 1_555 1_555 117.1(4) yes
C31 C33 C32 1_555 1_555 1_555 116.29(17) yes
C31 C33 H51 1_555 1_555 1_555 120.0(4) yes
C32 C33 H51 1_555 1_555 1_555 123.7(4) yes

loop_
_geom_bond_atom_site_label_1
_geom_bond_atom_site_label_2
_geom_bond_site_symmetry_1
_geom_bond_site_symmetry_2
_geom_bond_distance
_geom_bond_publ_flag
S1 O6 1_555 1_555 1.4366(19) yes
S1 O7 1_555 1_555 1.413(2) yes
S1 N8 1_555 1_555 1.640(2) yes
S1 N10 1_555 1_555 1.6130(18) yes
F2 C23 1_555 1_555 1.353(2) yes
O3 C18 1_555 1_555 1.369(2) yes
O3 C19 1_555 1_555 1.3724(18) yes
O4 C19 1_555 1_555 1.213(3) yes
O5 C25 1_555 1_555 1.403(3) yes
O5 C29 1_555 1_555 1.363(3) yes
O6 S1 1_555 1_555 1.4366(19) yes
O7 S1 1_555 1_555 1.413(2) yes
N8 S1 1_555 1_555 1.640(2) yes
N8 C27 1_555 1_555 1.383(2) yes
N8 H44 1_555 1_555 1.030(3) yes
N9 C27 1_555 1_555 1.338(2) yes
N9 C28 1_555 1_555 1.349(3) yes
N10 S1 1_555 1_555 1.6130(18) yes
N10 C30 1_555 1_555 1.459(2) yes
N10 H45 1_555 1_555 1.029(3) yes
N11 C29 1_555 1_555 1.3283(17) yes
N11 C31 1_555 1_555 1.335(3) yes
N12 C29 1_555 1_555 1.3248(17) yes
N12 C32 1_555 1_555 1.349(3) yes
C13 C14 1_555 1_555 1.357(2) yes
C13 C15 1_555 1_555 1.506(2) yes
C13 C19 1_555 1_555 1.457(3) yes
C14 C13 1_555 1_555 1.357(2) yes
C14 C16 1_555 1_555 1.459(2) yes
C14 C20 1_555 1_555 1.504(2) yes
C15 C13 1_555 1_555 1.506(2) yes
C15 C17 1_555 1_555 1.515(2) yes
C15 H34 1_555 1_555 1.140(3) yes
C15 H35 1_555 1_555 1.140(3) yes
C16 C14 1_555 1_555 1.459(2) yes
C16 C18 1_555 1_555 1.388(2) yes
C16 C21 1_555 1_555 1.397(2) yes
C17 C15 1_555 1_555 1.515(2) yes
C17 C23 1_555 1_555 1.365(2) yes
C17 C24 1_555 1_555 1.386(2) yes
C18 O3 1_555 1_555 1.369(2) yes
C18 C16 1_555 1_555 1.388(2) yes
C18 C22 1_555 1_555 1.369(3) yes
C19 O3 1_555 1_555 1.3724(18) yes
C19 O4 1_555 1_555 1.213(3) yes
C19 C13 1_555 1_555 1.457(3) yes
C20 C14 1_555 1_555 1.504(2) yes
C20 H36 1_555 1_555 1.140(4) yes
C20 H37 1_555 1_555 1.140(5) yes
C20 H38 1_555 1_555 1.140(4) yes
C21 C16 1_555 1_555 1.397(2) yes
C21 C26 1_555 1_555 1.384(3) yes
C21 H39 1_555 1_555 1.140(3) yes
C22 C18 1_555 1_555 1.369(3) yes
C22 C25 1_555 1_555 1.376(2) yes
C22 H40 1_555 1_555 1.140(3) yes
C23 F2 1_555 1_555 1.353(2) yes
C23 C17 1_555 1_555 1.365(2) yes
C23 C27 1_555 1_555 1.3987(18) yes
C24 C17 1_555 1_555 1.386(2) yes
C24 C28 1_555 1_555 1.365(3) yes
C24 H41 1_555 1_555 1.136(2) yes
C25 O5 1_555 1_555 1.403(3) yes
C25 C22 1_555 1_555 1.376(2) yes
C25 C26 1_555 1_555 1.383(3) yes
C26 C21 1_555 1_555 1.384(3) yes
C26 C25 1_555 1_555 1.383(3) yes
C26 H42 1_555 1_555 1.140(3) yes
C27 N8 1_555 1_555 1.383(2) yes
C27 N9 1_555 1_555 1.338(2) yes
C27 C23 1_555 1_555 1.3987(18) yes
C28 N9 1_555 1_555 1.349(3) yes
C28 C24 1_555 1_555 1.365(3) yes
C28 H43 1_555 1_555 1.140(3) yes
C29 O5 1_555 1_555 1.363(3) yes
C29 N11 1_555 1_555 1.3283(17) yes
C29 N12 1_555 1_555 1.3248(17) yes
C30 N10 1_555 1_555 1.459(2) yes
C30 H46 1_555 1_555 1.140(4) yes
C30 H47 1_555 1_555 1.140(4) yes
C30 H48 1_555 1_555 1.140(5) yes
C31 N11 1_555 1_555 1.335(3) yes
C31 C33 1_555 1_555 1.351(3) yes
C31 H49 1_555 1_555 1.140(3) yes
C32 N12 1_555 1_555 1.349(3) yes
C32 C33 1_555 1_555 1.371(3) yes
C32 H50 1_555 1_555 1.140(3) yes
C33 C31 1_555 1_555 1.351(3) yes
C33 C32 1_555 1_555 1.371(3) yes
C33 H51 1_555 1_555 1.140(3) yes
H34 C15 1_555 1_555 1.140(3) yes
H35 C15 1_555 1_555 1.140(3) yes
H36 C20 1_555 1_555 1.140(4) yes
H37 C20 1_555 1_555 1.140(5) yes
H38 C20 1_555 1_555 1.140(4) yes
H39 C21 1_555 1_555 1.140(3) yes
H40 C22 1_555 1_555 1.140(3) yes
H41 C24 1_555 1_555 1.136(2) yes
H42 C26 1_555 1_555 1.140(3) yes
H43 C28 1_555 1_555 1.140(3) yes
H44 N8 1_555 1_555 1.030(3) yes
H45 N10 1_555 1_555 1.029(3) yes
H46 C30 1_555 1_555 1.140(4) yes
H47 C30 1_555 1_555 1.140(4) yes
H48 C30 1_555 1_555 1.140(5) yes
H49 C31 1_555 1_555 1.140(3) yes
H50 C32 1_555 1_555 1.140(3) yes
H51 C33 1_555 1_555 1.140(3) yes
